data_1549765
loop_
_publ_author_name
'Majcher, Anna M.'
'D\;abczy\'nski, Pawe\/l'
'Marzec, Mateusz M.'
'Ceglarska, Magdalena'
'Rysz, Jakub'
'Bernasik, Andrzej'
'Ohkoshi, Shin-Ichi'
'Stefa\'nczyk, Olaf'

_publ_section_title
;
 Between single ion magnets and macromolecules: a polymer/transition
 metal-based semi-solid solution.
;
_journal_issue 36
_journal_name_full 'Chemical science'
_journal_page_first 7277
_journal_page_last 7286
_journal_paper_doi 10.1039/c8sc02277a
_journal_volume 9
_journal_year 2018
_chemical_compound_source 'synthesis as described'
_chemical_formula_moiety 'C10 H10 Br2 Co N2'
_chemical_formula_sum 'C10 H10 Br2 Co N2'
_chemical_formula_weight 376.95
_chemical_name_systematic
;
Dibromo-bis(pyridine)-cobalt(II)
;
_chemical_properties_physical Moisture-sensitive
_space_group_IT_number 14
_space_group_name_Hall '-P 2ybc'
_space_group_name_H-M_alt 'P 1 21/c 1'
_symmetry_cell_setting monoclinic
_symmetry_Int_Tables_number 14
_symmetry_space_group_name_Hall '-P 2ybc'
_symmetry_space_group_name_H-M 'P 1 21/c 1'
_atom_sites_solution_hydrogens geom
_atom_sites_solution_primary dual
_audit_creation_date 2017-12-14T18:08:49-00:00
_audit_creation_method 'WinGX routine CIF_UPDATE'
_audit_update_record
;
2017-12-15 deposited with the CCDC.
2018-08-03 downloaded from the CCDC.
;
_cell_angle_alpha 90
_cell_angle_beta 100.878(7)
_cell_angle_gamma 90
_cell_formula_units_Z 4
_cell_length_a 8.6842(10)
_cell_length_b 18.1757(18)
_cell_length_c 8.5209(8)
_cell_measurement_reflns_used 4671
_cell_measurement_temperature 296(2)
_cell_measurement_theta_max 27.43
_cell_measurement_theta_min 2.24
_cell_measurement_wavelength 0.71075
_cell_volume 1320.8(2)
_computing_molecular_graphics 'Olex2 (Dolomanov et al., 2009)'
_computing_publication_material 'Olex2 (Dolomanov et al., 2009)'
_computing_structure_refinement 'ShelXL (Sheldrick, 2015)'
_computing_structure_solution 'SHELXT-2014/4 (Sheldrick, 2014)'
_diffrn_ambient_temperature 296(2)
_diffrn_detector_area_resol_mean 10.000
_diffrn_measured_fraction_theta_full 0.987
_diffrn_measured_fraction_theta_max 0.988
_diffrn_measurement_device_type 'Rigaku R-AXIS RAPID'
_diffrn_measurement_method \w
_diffrn_radiation_type MoK\a
_diffrn_radiation_wavelength 0.71075
_diffrn_reflns_av_R_equivalents 0.0742
_diffrn_reflns_av_unetI/netI 0.1003
_diffrn_reflns_Laue_measured_fraction_full 0.987
_diffrn_reflns_Laue_measured_fraction_max 0.988
_diffrn_reflns_limit_h_max 11
_diffrn_reflns_limit_h_min -11
_diffrn_reflns_limit_k_max 23
_diffrn_reflns_limit_k_min -22
_diffrn_reflns_limit_l_max 11
_diffrn_reflns_limit_l_min -9
_diffrn_reflns_number 6969
_diffrn_reflns_point_group_measured_fraction_full 0.987
_diffrn_reflns_point_group_measured_fraction_max 0.988
_diffrn_reflns_theta_full 25.242
_diffrn_reflns_theta_max 27.456
_diffrn_reflns_theta_min 2.638
_exptl_absorpt_coefficient_mu 7.32
_exptl_absorpt_correction_T_max 0.857
_exptl_absorpt_correction_T_min 0.344
_exptl_absorpt_correction_type multi-scan
_exptl_absorpt_process_details 'ABSCOR (Rigaku, 1995)'
_exptl_crystal_colour 'clear dark blue'
_exptl_crystal_density_diffrn 1.896
_exptl_crystal_density_method 'not measured'
_exptl_crystal_description plate
_exptl_crystal_F_000 724
_exptl_crystal_preparation 'Magnetic properties'
_exptl_crystal_size_max 0.312
_exptl_crystal_size_mid 0.1
_exptl_crystal_size_min 0.021
_refine_diff_density_max 0.584
_refine_diff_density_min -0.411
_refine_diff_density_rms 0.094
_refine_ls_extinction_method none
_refine_ls_goodness_of_fit_ref 1.25
_refine_ls_hydrogen_treatment constr
_refine_ls_matrix_type full
_refine_ls_number_parameters 136
_refine_ls_number_reflns 2987
_refine_ls_number_restraints 0
_refine_ls_restrained_S_all 1.25
_refine_ls_R_factor_all 0.1847
_refine_ls_R_factor_gt 0.1064
_refine_ls_shift/su_max 0
_refine_ls_shift/su_mean 0
_refine_ls_structure_factor_coef Fsqd
_refine_ls_weighting_details 'w=1/[\s^2^(Fo^2^)+(0.0055P)^2^+2.8513P] where P=(Fo^2^+2Fc^2^)/3'
_refine_ls_weighting_scheme calc
_refine_ls_wR_factor_gt 0.0813
_refine_ls_wR_factor_ref 0.0925
_reflns_Friedel_coverage 0
_reflns_number_gt 1845
_reflns_number_total 2987
_reflns_threshold_expression 'I > 2\s(I)'
_cod_data_source_file c8sc02277a2.cif
_cod_data_source_block 1_Co(py)2Br2
_cod_depositor_comments 'Adding full bibliography for 1549765--1549766.cif.'
_cod_database_code 1549765
_olex2_refinement_description
;
1. Fixed Uiso
 At 1.2 times of:
  All C(H) groups
2.a Aromatic/amide H refined with riding coordinates:
 C10(H10), C9(H9), C6(H6), C7(H7), C3(H3), C4(H4), C8(H8), C5(H5), C1(H1),
 C2(H2)
;
_olex2_submission_special_instructions 'No special instructions were received'

loop_
_symmetry_equiv_pos_as_xyz
'x, y, z'
'-x, y+1/2, -z+1/2'
'-x, -y, -z'
'x, -y-1/2, z-1/2'

loop_
_atom_site_label
_atom_site_type_symbol
_atom_site_fract_x
_atom_site_fract_y
_atom_site_fract_z
_atom_site_U_iso_or_equiv
_atom_site_adp_type
_atom_site_occupancy
_atom_site_site_symmetry_order
_atom_site_calc_flag
_atom_site_refinement_flags_posn
Br2 Br 0.00606(10) 0.17104(5) 0.13247(11) 0.0649(3) Uani 1 1 d .
Br1 Br 0.35275(11) 0.01693(4) 0.19966(11) 0.0660(3) Uani 1 1 d .
Co1 Co 0.22983(12) 0.11886(5) 0.29785(13) 0.0475(3) Uani 1 1 d .
N2 N 0.1658(7) 0.0890(3) 0.5045(7) 0.0451(16) Uani 1 1 d .
N1 N 0.3911(7) 0.2005(3) 0.3453(7) 0.0467(16) Uani 1 1 d .
C10 C 0.2341(11) 0.0343(5) 0.5938(11) 0.073(3) Uani 1 1 d .
H10 H 0.3153 0.0093 0.5598 0.088 Uiso 1 1 calc R
C9 C 0.1925(12) 0.0126(5) 0.7322(11) 0.087(3) Uani 1 1 d .
H9 H 0.2446 -0.0262 0.7908 0.105 Uiso 1 1 calc R
C6 C 0.0539(11) 0.1235(5) 0.5584(11) 0.075(3) Uani 1 1 d .
H6 H 0.0044 0.1628 0.4996 0.09 Uiso 1 1 calc R
C7 C 0.0064(12) 0.1044(6) 0.6971(13) 0.088(3) Uani 1 1 d .
H7 H -0.0732 0.1307 0.731 0.105 Uiso 1 1 calc R
C3 C 0.6008(12) 0.3166(5) 0.3900(12) 0.086(3) Uani 1 1 d .
H3 H 0.6713 0.3557 0.4059 0.103 Uiso 1 1 calc R
C4 C 0.4497(11) 0.3259(5) 0.4018(11) 0.074(3) Uani 1 1 d .
H4 H 0.4137 0.3722 0.4245 0.088 Uiso 1 1 calc R
C8 C 0.0747(12) 0.0478(6) 0.7842(12) 0.080(3) Uani 1 1 d .
H8 H 0.0421 0.0333 0.8773 0.096 Uiso 1 1 calc R
C5 C 0.3489(10) 0.2675(4) 0.3804(10) 0.063(2) Uani 1 1 d .
H5 H 0.2455 0.2753 0.391 0.076 Uiso 1 1 calc R
C1 C 0.5392(11) 0.1917(5) 0.3326(12) 0.081(3) Uani 1 1 d .
H1 H 0.5723 0.1451 0.3079 0.097 Uiso 1 1 calc R
C2 C 0.6468(11) 0.2479(6) 0.3541(13) 0.098(4) Uani 1 1 d .
H2 H 0.75 0.2392 0.3442 0.118 Uiso 1 1 calc R

loop_
_atom_site_aniso_label
_atom_site_aniso_U_11
_atom_site_aniso_U_22
_atom_site_aniso_U_33
_atom_site_aniso_U_23
_atom_site_aniso_U_13
_atom_site_aniso_U_12
Br2 0.0546(6) 0.0716(6) 0.0649(6) 0.0080(5) 0.0020(5) 0.0062(5)
Br1 0.0708(6) 0.0536(5) 0.0773(7) -0.0097(5) 0.0237(5) 0.0056(5)
Co1 0.0462(7) 0.0468(6) 0.0504(7) 0.0000(5) 0.0118(6) 0.0003(5)
N2 0.049(4) 0.044(4) 0.042(4) 0.001(3) 0.008(3) 0.002(3)
N1 0.042(4) 0.044(4) 0.057(5) -0.002(3) 0.018(4) 0.007(3)
C10 0.074(7) 0.083(7) 0.065(7) 0.011(6) 0.021(6) 0.020(5)
C9 0.122(9) 0.086(7) 0.056(7) 0.020(6) 0.024(6) 0.020(7)
C6 0.084(7) 0.076(6) 0.071(7) 0.016(5) 0.029(6) 0.021(6)
C7 0.100(8) 0.096(8) 0.080(8) -0.005(7) 0.051(7) 0.008(7)
C3 0.069(7) 0.051(6) 0.130(10) -0.012(6) 0.001(7) -0.014(5)
C4 0.063(7) 0.046(5) 0.108(8) -0.010(5) 0.005(6) 0.002(5)
C8 0.098(9) 0.084(7) 0.064(7) 0.003(6) 0.032(6) -0.024(6)
C5 0.044(5) 0.063(6) 0.087(7) -0.012(5) 0.023(5) 0.006(5)
C1 0.064(7) 0.058(6) 0.122(9) -0.023(6) 0.019(6) 0.005(5)
C2 0.050(6) 0.093(8) 0.150(12) -0.021(8) 0.016(7) -0.014(6)

loop_
_atom_type_symbol
_atom_type_description
_atom_type_scat_dispersion_real
_atom_type_scat_dispersion_imag
_atom_type_scat_source
C C 0.0033 0.0016 'International Tables Vol C Tables 4.2.6.8 and 6.1.1.4'
H H 0 0 'International Tables Vol C Tables 4.2.6.8 and 6.1.1.4'
Br Br -0.2901 2.4595 'International Tables Vol C Tables 4.2.6.8 and 6.1.1.4'
Co Co 0.3494 0.9721 'International Tables Vol C Tables 4.2.6.8 and 6.1.1.4'
N N 0.0061 0.0033 'International Tables Vol C Tables 4.2.6.8 and 6.1.1.4'

loop_
_geom_angle_atom_site_label_1
_geom_angle_atom_site_label_2
_geom_angle_atom_site_label_3
_geom_angle
Br1 Co1 Br2 118.44(5)
N2 Co1 Br2 107.24(19)
N2 Co1 Br1 108.32(17)
N2 Co1 N1 108.4(2)
N1 Co1 Br2 106.46(18)
N1 Co1 Br1 107.62(17)
C10 N2 Co1 122.5(5)
C6 N2 Co1 121.4(5)
C6 N2 C10 116.1(7)
C5 N1 Co1 120.6(5)
C1 N1 Co1 122.8(5)
C1 N1 C5 116.5(7)
N2 C10 H10 118.1
N2 C10 C9 123.8(8)
C9 C10 H10 118.1
C10 C9 H9 120.3
C8 C9 C10 119.3(9)
C8 C9 H9 120.3
N2 C6 H6 118.5
N2 C6 C7 123.1(8)
C7 C6 H6 118.5
C6 C7 H7 120
C8 C7 C6 119.9(9)
C8 C7 H7 120
C4 C3 H3 121.2
C4 C3 C2 117.5(9)
C2 C3 H3 121.2
C3 C4 H4 119.9
C3 C4 C5 120.1(8)
C5 C4 H4 119.9
C9 C8 H8 121.1
C7 C8 C9 117.8(9)
C7 C8 H8 121.1
N1 C5 C4 123.3(7)
N1 C5 H5 118.4
C4 C5 H5 118.4
N1 C1 H1 118.4
N1 C1 C2 123.2(8)
C2 C1 H1 118.4
C3 C2 C1 119.4(9)
C3 C2 H2 120.3
C1 C2 H2 120.3

loop_
_geom_bond_atom_site_label_1
_geom_bond_atom_site_label_2
_geom_bond_distance
Br2 Co1 2.3723(14)
Br1 Co1 2.3682(12)
Co1 N2 2.019(6)
Co1 N1 2.028(6)
N2 C10 1.322(9)
N2 C6 1.311(9)
N1 C5 1.322(8)
N1 C1 1.321(9)
C10 H10 0.93
C10 C9 1.355(11)
C9 H9 0.93
C9 C8 1.351(11)
C6 H6 0.93
C6 C7 1.368(11)
C7 H7 0.93
C7 C8 1.339(12)
C3 H3 0.93
C3 C4 1.345(11)
C3 C2 1.364(11)
C4 H4 0.93
C4 C5 1.366(10)
C8 H8 0.93
C5 H5 0.93
C1 H1 0.93
C1 C2 1.373(11)
C2 H2 0.93

loop_
_geom_torsion_atom_site_label_1
_geom_torsion_atom_site_label_2
_geom_torsion_atom_site_label_3
_geom_torsion_atom_site_label_4
_geom_torsion
Co1 N2 C10 C9 -179.3(8)
Co1 N2 C6 C7 179.4(8)
Co1 N1 C5 C4 -175.0(7)
Co1 N1 C1 C2 175.5(8)
N2 C10 C9 C8 0.2(16)
N2 C6 C7 C8 -0.4(16)
N1 C1 C2 C3 -0.1(17)
C10 N2 C6 C7 -1.1(13)
C10 C9 C8 C7 -1.6(15)
C6 N2 C10 C9 1.2(14)
C6 C7 C8 C9 1.7(16)
C3 C4 C5 N1 -1.1(15)
C4 C3 C2 C1 -0.4(16)
C5 N1 C1 C2 0.1(14)
C1 N1 C5 C4 0.6(13)
C2 C3 C4 C5 1.0(15)
